data_1521276
loop_
_publ_author_name
'Rimoldi, M.'
'Fodor, D.'
'van Bokhoven, J. A.'
'Mezzetti, A.'

_publ_section_title
;
 Catalytic hydrogenation of liquid alkenes with a silica-grafted hydride
 pincer iridium(iii) complex: support for a heterogeneous mechanism
;
_journal_issue 9
_journal_name_full 'Catal. Sci. Technol.'
_journal_page_first 4575
_journal_paper_doi 10.1039/C5CY00837A
_journal_volume 5
_journal_year 2015
_chemical_formula_sum 'C25 H45 Ir O2 P2'
_chemical_formula_weight 631.75
_chemical_name_common '[Ir(C3H6)(POCOP)] (7)'
_chemical_name_systematic
;
 ?
;
_space_group_crystal_system monoclinic
_space_group_IT_number 14
_space_group_name_Hall '-P 2ybc'
_space_group_name_H-M_alt 'P 1 21/c 1'
_symmetry_space_group_name_Hall '-P 2ybc'
_symmetry_space_group_name_H-M 'P 1 21/c 1'
_atom_sites_solution_hydrogens geom
_audit_creation_method SHELXL-2013
_audit_update_record
;
2015-03-19 deposited with the CCDC.
2015-07-07 downloaded from the CCDC.
;
_cell_angle_alpha 90
_cell_angle_beta 107.894(2)
_cell_angle_gamma 90
_cell_formula_units_Z 4
_cell_length_a 16.2181(9)
_cell_length_b 10.7350(6)
_cell_length_c 15.8712(8)
_cell_measurement_reflns_used 9972
_cell_measurement_temperature 100(2)
_cell_measurement_theta_max 38.21
_cell_measurement_theta_min 2.87
_cell_volume 2629.5(2)
_computing_cell_refinement 'Bruker SAINT'
_computing_data_collection 'Bruker APEX2'
_computing_data_reduction 'Bruker SAINT'
_computing_molecular_graphics 'Bruker SHELXTL'
_computing_publication_material 'Bruker SHELXTL'
_computing_structure_refinement 'SHELXL-2013 (Sheldrick, 2013)'
_computing_structure_solution 'SHELXL-97 (Sheldrick, 1997)'
_diffrn_ambient_temperature 100(2)
_diffrn_measured_fraction_theta_full 1.000
_diffrn_measured_fraction_theta_max 0.997
_diffrn_measurement_device_type 'Bruker APEX-II CCD'
_diffrn_measurement_method 'phi and omega scans'
_diffrn_radiation_source 'fine-focus sealed tube'
_diffrn_radiation_type MoK\a
_diffrn_radiation_wavelength 0.71073
_diffrn_reflns_av_R_equivalents 0.0438
_diffrn_reflns_av_unetI/netI 0.0403
_diffrn_reflns_laue_measured_fraction_full 1.000
_diffrn_reflns_laue_measured_fraction_max 0.997
_diffrn_reflns_limit_h_max 25
_diffrn_reflns_limit_h_min -27
_diffrn_reflns_limit_k_max 17
_diffrn_reflns_limit_k_min -17
_diffrn_reflns_limit_l_max 26
_diffrn_reflns_limit_l_min -26
_diffrn_reflns_number 46673
_diffrn_reflns_point_group_measured_fraction_full 1.000
_diffrn_reflns_point_group_measured_fraction_max 0.997
_diffrn_reflns_theta_full 25.242
_diffrn_reflns_theta_max 36.319
_diffrn_reflns_theta_min 2.311
_exptl_absorpt_coefficient_mu 5.218
_exptl_absorpt_correction_T_max 0.3838
_exptl_absorpt_correction_T_min 0.2089
_exptl_absorpt_correction_type empirical
_exptl_absorpt_process_details SADABS-2004/1
_exptl_crystal_colour red
_exptl_crystal_density_diffrn 1.596
_exptl_crystal_density_meas ?
_exptl_crystal_description prism
_exptl_crystal_F_000 1272
_exptl_crystal_size_max 0.437
_exptl_crystal_size_mid 0.238
_exptl_crystal_size_min 0.227
_refine_diff_density_max 3.971
_refine_diff_density_min -2.802
_refine_diff_density_rms 0.193
_refine_ls_extinction_method none
_refine_ls_goodness_of_fit_ref 1.042
_refine_ls_hydrogen_treatment constr
_refine_ls_matrix_type full
_refine_ls_number_parameters 353
_refine_ls_number_reflns 12703
_refine_ls_number_restraints 0
_refine_ls_restrained_S_all 1.042
_refine_ls_R_factor_all 0.0518
_refine_ls_R_factor_gt 0.0382
_refine_ls_shift/su_max 0.001
_refine_ls_shift/su_mean 0.000
_refine_ls_structure_factor_coef Fsqd
_refine_ls_weighting_details 'w=1/[\s^2^(Fo^2^)+(0.0491P)^2^+6.5195P] where P=(Fo^2^+2Fc^2^)/3'
_refine_ls_weighting_scheme calc
_refine_ls_wR_factor_gt 0.0931
_refine_ls_wR_factor_ref 0.1038
_reflns_Friedel_coverage 0.000
_reflns_number_gt 10319
_reflns_number_total 12703
_reflns_threshold_expression 'I > 2\s(I)'
_cod_data_source_file c5cy00837a2.cif
_cod_data_source_block final2
_cod_depositor_comments
;
The following automatic conversions were performed:

'_exptl_crystal_density_meas' value 'not measured' was changed to '?'
- the value is perceived as not measured.

Automatic conversion script
Id: cif_fix_values 3271 2015-04-21 07:52:19Z andrius 

 Adding full bibliography for 1521275--1521276.cif.
;
_cod_database_code 1521276
_shelx_space_group_comment
;
The symmetry employed for this shelxl refinement is uniquely defined
by the following loop, which should always be used as a source of
symmetry information in preference to the above space-group names.
They are only intended as comments.
;
_shelx_estimated_absorpt_t_min 0.209
_shelx_estimated_absorpt_t_max 0.384
_shelxl_version_number 2013-4

loop_
_space_group_symop_operation_xyz
'x, y, z'
'-x, y+1/2, -z+1/2'
'-x, -y, -z'
'x, -y-1/2, z-1/2'

loop_
_atom_site_label
_atom_site_type_symbol
_atom_site_fract_x
_atom_site_fract_y
_atom_site_fract_z
_atom_site_U_iso_or_equiv
_atom_site_adp_type
_atom_site_occupancy
_atom_site_site_symmetry_order
_atom_site_calc_flag
_atom_site_refinement_flags_posn
_atom_site_refinement_flags_adp
_atom_site_refinement_flags_occupancy
_atom_site_disorder_assembly
_atom_site_disorder_group
Ir1 Ir 0.27191(2) 0.56731(2) 0.31070(2) 0.01809(4) Uani 1 1 d . . . . .
P1 P 0.17392(5) 0.42066(7) 0.23864(5) 0.02040(13) Uani 1 1 d . . . . .
P2 P 0.33223(5) 0.76092(7) 0.33790(5) 0.02100(13) Uani 1 1 d . . . . .
O1 O 0.10405(14) 0.4914(2) 0.15376(16) 0.0248(4) Uani 1 1 d . . . . .
O2 O 0.27976(15) 0.8491(2) 0.25284(16) 0.0258(4) Uani 1 1 d . . . . .
C1 C 0.19572(16) 0.6660(2) 0.20655(18) 0.0177(4) Uani 1 1 d . . . . .
C2 C 0.12438(17) 0.6140(3) 0.14265(19) 0.0205(5) Uani 1 1 d . . . . .
C3 C 0.07354(19) 0.6767(3) 0.0683(2) 0.0242(5) Uani 1 1 d . . . . .
H3A H 0.0267 0.6362 0.0261 0.029 Uiso 1 1 calc R U . . .
C4 C 0.0934(2) 0.8008(3) 0.0575(2) 0.0255(5) Uani 1 1 d . . . . .
H4A H 0.0596 0.8461 0.0073 0.031 Uiso 1 1 calc R U . . .
C5 C 0.1620(2) 0.8586(3) 0.1196(2) 0.0234(5) Uani 1 1 d . . . . .
H5A H 0.1750 0.9436 0.1128 0.028 Uiso 1 1 calc R U . . .
C6 C 0.21120(19) 0.7908(3) 0.19147(19) 0.0209(5) Uani 1 1 d . . . . .
C7 C 0.2099(2) 0.2978(3) 0.1729(2) 0.0264(5) Uani 1 1 d . . . . .
C8 C 0.2502(3) 0.3721(4) 0.1127(3) 0.0356(7) Uani 1 1 d . . . . .
H8A H 0.2707 0.3144 0.0756 0.053 Uiso 1 1 calc R U . . .
H8B H 0.2990 0.4213 0.1491 0.053 Uiso 1 1 calc R U . . .
H8C H 0.2065 0.4279 0.0748 0.053 Uiso 1 1 calc R U . . .
C9 C 0.1353(3) 0.2187(4) 0.1157(3) 0.0398(8) Uani 1 1 d . . . . .
H9A H 0.1580 0.1567 0.0832 0.060 Uiso 1 1 calc R U . . .
H9B H 0.0935 0.2724 0.0736 0.060 Uiso 1 1 calc R U . . .
H9C H 0.1066 0.1762 0.1537 0.060 Uiso 1 1 calc R U . . .
C10 C 0.2781(4) 0.2109(5) 0.2311(3) 0.0517(12) Uani 1 1 d . . . . .
H10A H 0.2945 0.1487 0.1940 0.078 Uiso 1 1 calc R U . . .
H10B H 0.2544 0.1687 0.2734 0.078 Uiso 1 1 calc R U . . .
H10C H 0.3293 0.2592 0.2635 0.078 Uiso 1 1 calc R U . . .
C11 C 0.0950(2) 0.3579(3) 0.2930(3) 0.0307(6) Uani 1 1 d . . . . .
C12 C 0.0074(3) 0.3224(5) 0.2273(4) 0.0531(12) Uani 1 1 d . . . . .
H12A H -0.0307 0.2904 0.2597 0.080 Uiso 1 1 calc R U . . .
H12B H 0.0159 0.2580 0.1870 0.080 Uiso 1 1 calc R U . . .
H12C H -0.0190 0.3961 0.1931 0.080 Uiso 1 1 calc R U . . .
C13 C 0.1321(3) 0.2470(4) 0.3530(3) 0.0470(10) Uani 1 1 d . . . . .
H13A H 0.0891 0.2169 0.3800 0.070 Uiso 1 1 calc R U . . .
H13B H 0.1846 0.2729 0.3995 0.070 Uiso 1 1 calc R U . . .
H13C H 0.1465 0.1802 0.3178 0.070 Uiso 1 1 calc R U . . .
C14 C 0.0786(3) 0.4657(4) 0.3492(4) 0.0460(10) Uani 1 1 d . . . . .
H14A H 0.0375 0.4391 0.3797 0.069 Uiso 1 1 calc R U . . .
H14B H 0.0546 0.5368 0.3108 0.069 Uiso 1 1 calc R U . . .
H14C H 0.1334 0.4902 0.3930 0.069 Uiso 1 1 calc R U . . .
C15 C 0.4440(2) 0.7877(3) 0.3315(3) 0.0320(7) Uani 1 1 d . . . . .
C16 C 0.4370(7) 0.7294(10) 0.2364(8) 0.048(2) Uani 0.554(8) 1 d . . P A 1
H16A H 0.4928 0.7380 0.2250 0.072 Uiso 0.554(8) 1 calc R U P A 1
H16B H 0.3921 0.7735 0.1904 0.072 Uiso 0.554(8) 1 calc R U P A 1
H16C H 0.4218 0.6409 0.2357 0.072 Uiso 0.554(8) 1 calc R U P A 1
C17 C 0.4658(15) 0.9243(19) 0.3267(11) 0.044(4) Uani 0.554(8) 1 d . . P A 1
H17A H 0.5249 0.9322 0.3234 0.066 Uiso 0.554(8) 1 calc R U P A 1
H17B H 0.4616 0.9673 0.3797 0.066 Uiso 0.554(8) 1 calc R U P A 1
H17C H 0.4250 0.9618 0.2739 0.066 Uiso 0.554(8) 1 calc R U P A 1
C18 C 0.5117(6) 0.7103(16) 0.3967(11) 0.077(5) Uani 0.554(8) 1 d . . P A 1
H18A H 0.5687 0.7281 0.3903 0.116 Uiso 0.554(8) 1 calc R U P A 1
H18B H 0.4982 0.6218 0.3852 0.116 Uiso 0.554(8) 1 calc R U P A 1
H18C H 0.5121 0.7307 0.4570 0.116 Uiso 0.554(8) 1 calc R U P A 1
C16A C 0.4623(7) 0.6999(11) 0.2715(7) 0.034(2) Uani 0.446(8) 1 d . . P A 2
H16D H 0.5209 0.7143 0.2682 0.051 Uiso 0.446(8) 1 calc R U P A 2
H16E H 0.4202 0.7104 0.2126 0.051 Uiso 0.446(8) 1 calc R U P A 2
H16F H 0.4582 0.6151 0.2927 0.051 Uiso 0.446(8) 1 calc R U P A 2
C17A C 0.4630(16) 0.9195(19) 0.3043(18) 0.050(5) Uani 0.446(8) 1 d . . P A 2
H17D H 0.5228 0.9235 0.3026 0.075 Uiso 0.446(8) 1 calc R U P A 2
H17E H 0.4551 0.9800 0.3474 0.075 Uiso 0.446(8) 1 calc R U P A 2
H17F H 0.4232 0.9389 0.2455 0.075 Uiso 0.446(8) 1 calc R U P A 2
C18A C 0.5110(6) 0.7691(10) 0.4280(7) 0.036(2) Uani 0.446(8) 1 d . . P A 2
H18D H 0.5701 0.7828 0.4260 0.054 Uiso 0.446(8) 1 calc R U P A 2
H18E H 0.5060 0.6841 0.4485 0.054 Uiso 0.446(8) 1 calc R U P A 2
H18F H 0.4982 0.8289 0.4689 0.054 Uiso 0.446(8) 1 calc R U P A 2
C19 C 0.3098(3) 0.8549(4) 0.4281(3) 0.0383(8) Uani 1 1 d . . . . .
C20 C 0.3213(9) 0.9960(10) 0.4208(9) 0.044(3) Uani 0.554(8) 1 d . . P A 1
H20A H 0.3086 1.0381 0.4702 0.066 Uiso 0.554(8) 1 calc R U P A 1
H20B H 0.2816 1.0262 0.3647 0.066 Uiso 0.554(8) 1 calc R U P A 1
H20C H 0.3812 1.0140 0.4228 0.066 Uiso 0.554(8) 1 calc R U P A 1
C21 C 0.3794(11) 0.8216(10) 0.5200(6) 0.065(4) Uani 0.554(8) 1 d . . P A 1
H21A H 0.3679 0.8706 0.5672 0.097 Uiso 0.554(8) 1 calc R U P A 1
H21B H 0.4376 0.8410 0.5172 0.097 Uiso 0.554(8) 1 calc R U P A 1
H21C H 0.3758 0.7327 0.5323 0.097 Uiso 0.554(8) 1 calc R U P A 1
C22 C 0.2227(9) 0.8234(12) 0.4299(10) 0.061(3) Uani 0.554(8) 1 d . . P A 1
H22A H 0.2093 0.8714 0.4766 0.091 Uiso 0.554(8) 1 calc R U P A 1
H22B H 0.2198 0.7342 0.4417 0.091 Uiso 0.554(8) 1 calc R U P A 1
H22C H 0.1806 0.8437 0.3725 0.091 Uiso 0.554(8) 1 calc R U P A 1
C20A C 0.3443(9) 0.9821(19) 0.4381(14) 0.063(6) Uani 0.446(8) 1 d . . P A 2
H20D H 0.3296 1.0238 0.4865 0.095 Uiso 0.446(8) 1 calc R U P A 2
H20E H 0.3188 1.0283 0.3829 0.095 Uiso 0.446(8) 1 calc R U P A 2
H20F H 0.4074 0.9794 0.4514 0.095 Uiso 0.446(8) 1 calc R U P A 2
C21A C 0.3304(9) 0.7784(17) 0.5135(7) 0.059(4) Uani 0.446(8) 1 d . . P A 2
H21D H 0.3185 0.8284 0.5601 0.089 Uiso 0.446(8) 1 calc R U P A 2
H21E H 0.3917 0.7544 0.5321 0.089 Uiso 0.446(8) 1 calc R U P A 2
H21F H 0.2943 0.7033 0.5029 0.089 Uiso 0.446(8) 1 calc R U P A 2
C22A C 0.2051(7) 0.8647(12) 0.3940(7) 0.036(2) Uani 0.446(8) 1 d . . P A 2
H22D H 0.1855 0.9128 0.4368 0.054 Uiso 0.446(8) 1 calc R U P A 2
H22E H 0.1801 0.7808 0.3884 0.054 Uiso 0.446(8) 1 calc R U P A 2
H22F H 0.1865 0.9063 0.3363 0.054 Uiso 0.446(8) 1 calc R U P A 2
C23 C 0.3627(4) 0.4223(6) 0.3862(4) 0.0268(13) Uani 0.554(8) 1 d . . P A 1
H23A H 0.3370 0.3397 0.3906 0.032 Uiso 0.554(8) 1 calc R U P A 1
H23B H 0.4194 0.4170 0.3751 0.032 Uiso 0.554(8) 1 calc R U P A 1
C24 C 0.3555(5) 0.5121(6) 0.4474(4) 0.0328(14) Uani 0.554(8) 1 d . . P A 1
H24A H 0.4084 0.5647 0.4715 0.039 Uiso 0.554(8) 1 calc R U P A 1
C25 C 0.3086(5) 0.4833(7) 0.5129(4) 0.0383(17) Uani 0.554(8) 1 d . . P A 1
H25A H 0.3506 0.4606 0.5698 0.058 Uiso 0.554(8) 1 calc R U P A 1
H25B H 0.2686 0.4138 0.4911 0.058 Uiso 0.554(8) 1 calc R U P A 1
H25C H 0.2759 0.5568 0.5208 0.058 Uiso 0.554(8) 1 calc R U P A 1
C23A C 0.3151(6) 0.4345(7) 0.4194(5) 0.0303(17) Uani 0.446(8) 1 d . . P A 2
H23C H 0.3024 0.4559 0.4748 0.036 Uiso 0.446(8) 1 calc R U P A 2
H23D H 0.3066 0.3451 0.4036 0.036 Uiso 0.446(8) 1 calc R U P A 2
C24A C 0.3865(5) 0.4912(9) 0.4061(6) 0.034(2) Uani 0.446(8) 1 d . . P A 2
H24B H 0.4179 0.5503 0.4539 0.041 Uiso 0.446(8) 1 calc R U P A 2
C25A C 0.4422(10) 0.4165(14) 0.3698(10) 0.063(4) Uani 0.446(8) 1 d . . P A 2
H25D H 0.4920 0.3869 0.4181 0.094 Uiso 0.446(8) 1 calc R U P A 2
H25E H 0.4625 0.4672 0.3288 0.094 Uiso 0.446(8) 1 calc R U P A 2
H25F H 0.4095 0.3449 0.3381 0.094 Uiso 0.446(8) 1 calc R U P A 2

loop_
_atom_site_aniso_label
_atom_site_aniso_U_11
_atom_site_aniso_U_22
_atom_site_aniso_U_33
_atom_site_aniso_U_23
_atom_site_aniso_U_13
_atom_site_aniso_U_12
Ir1 0.01644(5) 0.01761(5) 0.02094(5) 0.00451(3) 0.00679(3) 0.00139(3)
P1 0.0186(3) 0.0173(3) 0.0260(3) 0.0051(2) 0.0078(2) 0.0000(2)
P2 0.0208(3) 0.0194(3) 0.0224(3) 0.0000(2) 0.0061(2) 0.0002(2)
O1 0.0192(9) 0.0183(9) 0.0334(11) 0.0046(8) 0.0029(8) -0.0005(7)
O2 0.0256(10) 0.0166(9) 0.0304(10) 0.0024(8) 0.0017(8) -0.0020(8)
C1 0.0161(9) 0.0146(10) 0.0230(11) 0.0030(8) 0.0068(8) 0.0040(8)
C2 0.0164(10) 0.0176(12) 0.0268(12) 0.0043(9) 0.0056(9) 0.0028(9)
C3 0.0199(11) 0.0229(13) 0.0270(12) 0.0033(10) 0.0030(9) 0.0039(10)
C4 0.0243(12) 0.0222(13) 0.0281(13) 0.0066(10) 0.0052(10) 0.0063(10)
C5 0.0257(12) 0.0168(12) 0.0274(12) 0.0054(9) 0.0077(10) 0.0040(10)
C6 0.0213(11) 0.0175(11) 0.0238(11) 0.0006(9) 0.0065(9) 0.0004(9)
C7 0.0280(13) 0.0213(13) 0.0296(13) 0.0055(11) 0.0084(11) 0.0060(11)
C8 0.0405(18) 0.0352(19) 0.0363(17) 0.0001(14) 0.0196(15) -0.0007(15)
C9 0.046(2) 0.0214(16) 0.051(2) -0.0035(14) 0.0135(17) -0.0044(14)
C10 0.060(3) 0.048(3) 0.044(2) 0.0108(19) 0.013(2) 0.034(2)
C11 0.0292(14) 0.0234(14) 0.0449(18) 0.0032(13) 0.0196(13) -0.0050(12)
C12 0.036(2) 0.059(3) 0.068(3) -0.001(2) 0.021(2) -0.025(2)
C13 0.062(3) 0.035(2) 0.055(2) 0.0168(18) 0.034(2) 0.001(2)
C14 0.046(2) 0.0347(19) 0.073(3) 0.001(2) 0.042(2) -0.0009(17)
C15 0.0235(13) 0.0279(16) 0.0434(18) 0.0065(13) 0.0085(12) -0.0037(12)
C16 0.051(6) 0.044(5) 0.066(7) -0.021(5) 0.042(5) -0.018(4)
C17 0.050(6) 0.047(6) 0.044(5) -0.017(4) 0.027(5) -0.028(5)
C18 0.022(3) 0.102(11) 0.100(11) 0.053(9) 0.009(5) 0.004(6)
C16A 0.029(4) 0.042(5) 0.037(5) 0.006(4) 0.020(3) 0.002(4)
C17A 0.038(7) 0.023(6) 0.090(16) 0.009(8) 0.020(10) -0.002(5)
C18A 0.019(3) 0.037(5) 0.044(5) -0.004(4) -0.004(3) 0.005(3)
C19 0.053(2) 0.0350(19) 0.0297(15) -0.0049(14) 0.0160(15) 0.0068(17)
C20 0.071(8) 0.018(3) 0.052(6) 0.003(3) 0.030(6) 0.007(5)
C21 0.114(10) 0.041(5) 0.028(3) -0.008(3) 0.003(5) 0.016(6)
C22 0.070(8) 0.050(6) 0.084(9) -0.022(6) 0.056(7) -0.009(5)
C20A 0.031(5) 0.061(10) 0.079(11) -0.049(9) -0.011(5) 0.018(5)
C21A 0.048(6) 0.104(12) 0.023(4) -0.009(5) 0.007(4) 0.001(7)
C22A 0.034(4) 0.042(6) 0.036(4) -0.004(4) 0.017(4) 0.011(4)
C23 0.033(3) 0.021(3) 0.019(2) 0.0028(18) -0.0029(19) 0.006(2)
C24 0.041(3) 0.028(3) 0.027(3) 0.011(2) 0.009(2) 0.002(3)
C25 0.056(4) 0.041(4) 0.025(3) 0.018(2) 0.023(3) 0.017(3)
C23A 0.034(4) 0.031(4) 0.026(3) 0.015(3) 0.010(3) 0.010(3)
C24A 0.027(3) 0.035(5) 0.032(4) 0.015(3) -0.004(3) 0.009(3)
C25A 0.057(7) 0.070(9) 0.059(7) 0.006(6) 0.014(6) 0.027(6)

loop_
_atom_type_symbol
_atom_type_description
_atom_type_scat_dispersion_real
_atom_type_scat_dispersion_imag
_atom_type_scat_source
C C 0.0033 0.0016 'International Tables Vol C Tables 4.2.6.8 and 6.1.1.4'
H H 0.0000 0.0000 'International Tables Vol C Tables 4.2.6.8 and 6.1.1.4'
O O 0.0106 0.0060 'International Tables Vol C Tables 4.2.6.8 and 6.1.1.4'
P P 0.1023 0.0942 'International Tables Vol C Tables 4.2.6.8 and 6.1.1.4'
Ir Ir -1.4442 7.9887 'International Tables Vol C Tables 4.2.6.8 and 6.1.1.4'

loop_
_geom_angle_atom_site_label_1
_geom_angle_atom_site_label_2
_geom_angle_atom_site_label_3
_geom_angle
C1 Ir1 C24A 160.5(3)
C1 Ir1 C23A 162.1(2)
C24A Ir1 C23A 37.1(3)
C1 Ir1 C23 160.08(18)
C1 Ir1 C24 162.8(2)
C23 Ir1 C24 36.4(2)
C1 Ir1 P1 78.22(8)
C24A Ir1 P1 114.0(3)
C23A Ir1 P1 87.2(2)
C23 Ir1 P1 91.76(18)
C24 Ir1 P1 114.93(18)
C1 Ir1 P2 78.30(8)
C24A Ir1 P2 89.2(3)
C23A Ir1 P2 115.5(2)
C23 Ir1 P2 111.21(18)
C24 Ir1 P2 87.78(18)
P1 Ir1 P2 156.44(3)
O1 P1 C11 98.41(15)
O1 P1 C7 96.99(14)
C11 P1 C7 112.02(16)
O1 P1 Ir1 106.79(9)
C11 P1 Ir1 119.12(12)
C7 P1 Ir1 118.37(11)
O2 P2 C15 97.58(15)
O2 P2 C19 98.26(16)
C15 P2 C19 112.2(2)
O2 P2 Ir1 106.48(9)
C15 P2 Ir1 119.78(12)
C19 P2 Ir1 117.52(15)
C2 O1 P1 114.26(18)
C6 O2 P2 114.62(19)
C6 C1 C2 114.2(2)
C6 C1 Ir1 122.9(2)
C2 C1 Ir1 122.9(2)
O1 C2 C3 117.9(3)
O1 C2 C1 117.6(2)
C3 C2 C1 124.5(3)
C2 C3 C4 117.9(3)
C5 C4 C3 120.4(3)
C6 C5 C4 119.0(3)
O2 C6 C5 118.6(3)
O2 C6 C1 117.5(2)
C5 C6 C1 123.9(3)
C10 C7 C9 108.3(3)
C10 C7 C8 109.1(3)
C9 C7 C8 109.2(3)
C10 C7 P1 112.6(3)
C9 C7 P1 113.3(3)
C8 C7 P1 104.2(2)
C13 C11 C12 109.7(4)
C13 C11 C14 109.4(4)
C12 C11 C14 107.1(4)
C13 C11 P1 111.9(3)
C12 C11 P1 113.4(3)
C14 C11 P1 105.1(2)
C18 C15 C17 115.9(11)
C16A C15 C17A 108.5(11)
C16A C15 C18A 109.7(6)
C17A C15 C18A 104.4(11)
C18 C15 C16 104.9(9)
C17 C15 C16 106.3(7)
C16A C15 P2 109.7(5)
C18 C15 P2 113.1(5)
C17 C15 P2 113.4(9)
C17A C15 P2 116.0(9)
C18A C15 P2 108.3(5)
C16 C15 P2 101.6(4)
C20A C19 C21A 115.6(10)
C22 C19 C20 111.7(7)
C22 C19 C21 110.5(9)
C20 C19 C21 102.9(7)
C20A C19 C22A 107.5(7)
C21A C19 C22A 104.6(7)
C22 C19 P2 107.8(5)
C20A C19 P2 115.3(9)
C21A C19 P2 110.2(6)
C20 C19 P2 114.6(5)
C21 C19 P2 109.3(5)
C22A C19 P2 102.0(4)
C24 C23 Ir1 73.1(3)
C23 C24 C25 120.6(7)
C23 C24 Ir1 70.5(3)
C25 C24 Ir1 116.0(5)
C24A C23A Ir1 70.8(4)
C23A C24A C25A 118.0(11)
C23A C24A Ir1 72.1(4)
C25A C24A Ir1 115.9(8)

loop_
_geom_bond_atom_site_label_1
_geom_bond_atom_site_label_2
_geom_bond_distance
Ir1 C1 2.031(3)
Ir1 C24A 2.165(7)
Ir1 C23A 2.182(7)
Ir1 C23 2.223(5)
Ir1 C24 2.256(6)
Ir1 P1 2.2793(8)
Ir1 P2 2.2811(8)
P1 O1 1.655(2)
P1 C11 1.875(3)
P1 C7 1.882(3)
P2 O2 1.654(2)
P2 C15 1.869(3)
P2 C19 1.876(4)
O1 C2 1.381(4)
O2 C6 1.383(4)
C1 C6 1.397(4)
C1 C2 1.399(4)
C2 C3 1.388(4)
C3 C4 1.394(4)
C4 C5 1.385(5)
C5 C6 1.383(4)
C7 C10 1.524(5)
C7 C9 1.528(5)
C7 C8 1.536(5)
C11 C13 1.527(6)
C11 C12 1.530(6)
C11 C14 1.534(6)
C15 C16A 1.434(12)
C15 C18 1.505(11)
C15 C17 1.52(2)
C15 C17A 1.54(2)
C15 C18A 1.595(11)
C15 C16 1.606(11)
C19 C22 1.461(12)
C19 C20A 1.47(2)
C19 C21A 1.531(14)
C19 C20 1.535(12)
C19 C21 1.586(11)
C19 C22A 1.619(12)
C23 C24 1.399(10)
C24 C25 1.498(9)
C23A C24A 1.381(13)
C24A C25A 1.452(17)
